data_4349656
loop_
_publ_author_name
'Washimi, Masaya'
'Nishikawa, Michihiro'
'Shimoda, Naohiro'
'Satokawa, Shigeo'
'Tsubomura, Taro'

_publ_section_title
;
 Blue and orange oxygen responsive emissions in the solid state based on
 copper(i) complexes bearing dodecafluorinated diphosphine and
 1,10-phenanthroline derivative ligands
;
_journal_issue 4
_journal_name_full 'Inorganic Chemistry Frontiers'
_journal_page_first 639
_journal_paper_doi 10.1039/C6QI00577B
_journal_volume 4
_journal_year 2017
_chemical_formula_sum 'C46 H29 Cu F26 N2 O P3'
_chemical_formula_weight 1276.17
_space_group_IT_number 2
_space_group_name_Hall '-P 1'
_space_group_name_H-M_alt 'P -1'
_symmetry_cell_setting triclinic
_symmetry_space_group_name_H-M 'P -1'
_audit_creation_date 2016-09-16T14:55:07-00:00
_audit_creation_method 'WinGX routine CIF_UPDATE'
_audit_update_record
;
2016-12-13 deposited with the CCDC.
2017-01-22 downloaded from the CCDC.
;
_cell_angle_alpha 102.324(11)
_cell_angle_beta 103.240(11)
_cell_angle_gamma 103.489(11)
_cell_formula_units_Z 2
_cell_length_a 11.624(14)
_cell_length_b 11.849(14)
_cell_length_c 19.35(2)
_cell_measurement_reflns_used 4617
_cell_measurement_temperature 123(2)
_cell_measurement_theta_max 27.4835
_cell_measurement_theta_min 2.9999
_cell_volume 2420(5)
_computing_cell_refinement 'CrystalClear (Rigaku Corp., 2000)'
_computing_data_collection 'CrystalClear (Rigaku Corp., 2000)'
_computing_data_reduction 'CrystalClear (Rigaku Corp., 2000)'
_computing_structure_refinement 'SHELXL-97 (Sheldrick, 1997)'
_computing_structure_solution
;
        ????
;
_diffrn_ambient_temperature 123
_diffrn_measured_fraction_theta_full 0.965
_diffrn_measured_fraction_theta_max 0.933
_diffrn_measurement_device
;
        Saturn70 CCD (4x4 bin mode)
;
_diffrn_measurement_method dtprofit.ref
_diffrn_radiation_type MoK\a
_diffrn_radiation_wavelength 0.71073
_diffrn_reflns_av_R_equivalents 0.0893
_diffrn_reflns_limit_h_max 14
_diffrn_reflns_limit_h_min -14
_diffrn_reflns_limit_k_max 15
_diffrn_reflns_limit_k_min -15
_diffrn_reflns_limit_l_max 25
_diffrn_reflns_limit_l_min -25
_diffrn_reflns_number 22349
_diffrn_reflns_theta_full 25
_diffrn_reflns_theta_max 27.48
_diffrn_reflns_theta_min 3
_exptl_absorpt_coefficient_mu 0.692
_exptl_absorpt_correction_T_max 1
_exptl_absorpt_correction_T_min 0.5336
_exptl_absorpt_correction_type multi-scan
_exptl_crystal_colour Colorless
_exptl_crystal_density_diffrn 1.751
_exptl_crystal_density_method 'not measured'
_exptl_crystal_description Block
_exptl_crystal_F_000 1156
_exptl_crystal_size_max 0.2
_exptl_crystal_size_mid 0.15
_exptl_crystal_size_min 0.05
_refine_diff_density_max 3.932
_refine_diff_density_min -1.139
_refine_ls_extinction_method none
_refine_ls_goodness_of_fit_ref 1.015
_refine_ls_hydrogen_treatment constr
_refine_ls_matrix_type full
_refine_ls_number_parameters 712
_refine_ls_number_reflns 10359
_refine_ls_number_restraints 0
_refine_ls_restrained_S_all 1.015
_refine_ls_R_factor_gt 0.1095
_refine_ls_shift/su_max 0.036
_refine_ls_structure_factor_coef Fsqd
_refine_ls_weighting_details 'calc w=1/[\s^2^(Fo^2^)+(0.1839P)^2^+0.0000P] where P=(Fo^2^+2Fc^2^)/3'
_refine_ls_weighting_scheme calc
_refine_ls_wR_factor_ref 0.3289
_reflns_number_gt 4986
_reflns_number_total 10359
_reflns_threshold_expression >2sigma(I)
_cod_data_source_file c6qi00577b2.cif
_cod_data_source_block auto
_cod_depositor_comments
;
The following automatic conversions were performed:

data item '_exptl_absorpt_correction_type' value 'Multi-scan' was
changed to 'multi-scan' in accordance with the
/home/saulius/struct/COD-crude-data/automatic-downloads/DataCite-retrospective/RSC/depositions/lib/dictionaries/cif_core.dic
dictionary named 'cif_core.dic' version 2.4.2 last updated on
2011-04-26.

Automatic conversion script
Id: cif_fix_values 6909 2019-04-08 15:41:33Z antanas 
;
_cod_original_sg_symbol_H-M P-1
_cod_database_code 4349656

loop_
_symmetry_equiv_pos_as_xyz
'x, y, z'
'-x, -y, -z'

loop_
_atom_site_label
_atom_site_type_symbol
_atom_site_fract_x
_atom_site_fract_y
_atom_site_fract_z
_atom_site_U_iso_or_equiv
_atom_site_adp_type
_atom_site_occupancy
_atom_site_calc_flag
_atom_site_refinement_flags
Cu1 Cu 0.85569(9) 0.21013(8) 0.22514(5) 0.0285(3) Uani 1 d .
P1 P 1.00397(19) 0.39271(18) 0.25264(11) 0.0275(5) Uani 1 d .
P2 P 0.9006(2) 0.21363(18) 0.34440(11) 0.0288(5) Uani 1 d .
P3 P 0.3168(2) 0.2220(2) 0.29052(13) 0.0400(6) Uani 1 d .
F5 F 1.0636(4) 0.2520(4) 0.1209(3) 0.0400(12) Uani 1 d .
F11 F 0.8424(4) 0.3594(4) 0.4874(3) 0.0409(12) Uani 1 d .
F15 F 0.6908(5) -0.0068(4) 0.2936(3) 0.0468(13) Uani 1 d .
F6 F 0.9972(4) 0.6324(4) 0.3686(3) 0.0372(11) Uani 1 d .
F7 F 0.8567(5) 0.7758(5) 0.3388(3) 0.0455(13) Uani 1 d .
F10 F 0.8470(5) 0.4045(4) 0.1153(2) 0.0398(12) Uani 1 d .
F24 F 0.1691(5) 0.2032(5) 0.2692(3) 0.0488(13) Uani 1 d .
F16 F 1.0487(5) 0.2290(5) 0.5047(3) 0.0498(14) Uani 1 d .
F12 F 0.6391(5) 0.2991(5) 0.5297(3) 0.0518(14) Uani 1 d .
F1 F 1.2051(5) 0.6389(4) 0.2954(3) 0.0415(12) Uani 1 d .
F9 F 0.7097(5) 0.5550(5) 0.0866(3) 0.0532(15) Uani 1 d .
F4 F 1.2340(5) 0.3255(4) 0.0547(3) 0.0479(13) Uani 1 d .
F20 F 0.9503(5) -0.0037(4) 0.2553(3) 0.0449(13) Uani 1 d .
F18 F 1.2266(5) -0.0815(5) 0.4440(3) 0.0509(14) Uani 1 d .
F3 F 1.3926(5) 0.5530(5) 0.1081(3) 0.0611(16) Uani 1 d .
F19 F 1.1028(5) -0.1289(5) 0.2988(3) 0.0523(14) Uani 1 d .
F8 F 0.7165(5) 0.7416(5) 0.1988(3) 0.0587(16) Uani 1 d .
F2 F 1.3758(5) 0.7114(4) 0.2276(3) 0.0567(16) Uani 1 d .
F25 F 0.3402(5) 0.3659(5) 0.3059(3) 0.0596(16) Uani 1 d .
F13 F 0.4600(5) 0.0858(5) 0.4573(3) 0.0540(15) Uani 1 d .
F17 F 1.2025(6) 0.0999(5) 0.5471(3) 0.0614(17) Uani 1 d .
F14 F 0.4865(5) -0.0680(5) 0.3393(3) 0.0602(16) Uani 1 d .
F26 F 0.3085(6) 0.2119(5) 0.2047(3) 0.0548(15) Uani 1 d .
F22 F 0.2929(7) 0.0796(5) 0.2751(4) 0.0708(19) Uani 1 d .
F23 F 0.3197(6) 0.2327(6) 0.3747(3) 0.0693(18) Uani 1 d .
C17 C 0.6518(8) 0.2261(8) 0.4711(4) 0.035(2) Uani 1 d .
N1 N 0.8231(6) 0.0919(5) 0.1231(3) 0.0249(14) Uani 1 d .
F21 F 0.4644(6) 0.2441(7) 0.3116(4) 0.0732(19) Uani 1 d .
O100 O 0.7297(7) 0.5043(7) 0.3670(4) 0.0583(19) Uani 1 d .
C32 C 0.5305(8) 0.3275(8) 0.1535(5) 0.041(2) Uani 1 d .
H32 H 0.4869 0.3781 0.1738 0.049 Uiso 1 calc R
C9 C 0.8560(8) 0.6850(8) 0.2836(5) 0.0352(19) Uani 1 d .
C13 C 0.7734(7) 0.1810(7) 0.3874(4) 0.0292(18) Uani 1 d .
C5 C 1.2276(7) 0.4004(8) 0.1145(4) 0.0322(18) Uani 1 d .
N2 N 0.6915(6) 0.2326(6) 0.1731(3) 0.0284(15) Uani 1 d .
C34 C 0.7005(7) 0.0516(7) -0.0060(4) 0.0296(18) Uani 1 d .
C27 C 0.8871(7) 0.0222(7) 0.0992(4) 0.0287(17) Uani 1 d .
H27 H 0.9532 0.0125 0.1344 0.034 Uiso 1 calc R
C19 C 0.9979(7) 0.1222(7) 0.3786(4) 0.0273(17) Uani 1 d .
C3 C 1.2983(8) 0.5970(8) 0.2014(5) 0.040(2) Uani 1 d .
C8 C 0.9263(7) 0.6078(7) 0.2974(4) 0.0333(19) Uani 1 d .
C35 C 0.5644(7) 0.2037(7) 0.0468(4) 0.0250(16) Uani 1 d .
C29 C 0.8627(7) -0.0387(7) 0.0241(5) 0.0324(18) Uani 1 d .
H29 H 0.9103 -0.0896 0.0096 0.039 Uiso 1 calc R
C18 C 0.7537(7) 0.2539(7) 0.4469(4) 0.0327(19) Uani 1 d .
C38 C 0.5386(7) 0.1504(7) -0.0321(4) 0.0308(18) Uani 1 d .
C24 C 1.0639(8) 0.1427(7) 0.4520(5) 0.0330(18) Uani 1 d .
C30 C 0.7289(7) 0.1073(7) 0.0709(4) 0.0269(17) Uani 1 d .
C31 C 0.6603(7) 0.1814(6) 0.0976(4) 0.0248(16) Uani 1 d .
C1 C 1.1275(7) 0.4422(7) 0.2113(4) 0.0313(18) Uani 1 d .
C16 C 0.5580(8) 0.1143(8) 0.4332(5) 0.036(2) Uani 1 d .
C12 C 0.8514(7) 0.4970(7) 0.1720(4) 0.0314(18) Uani 1 d .
C26 C 1.0848(7) 0.4223(7) 0.3518(4) 0.0314(18) Uani 1 d .
H26A H 1.1505 0.3817 0.357 0.038 Uiso 1 calc R
H26B H 1.1243 0.5103 0.3745 0.038 Uiso 1 calc R
C14 C 0.6766(8) 0.0694(8) 0.3505(4) 0.0346(19) Uani 1 d .
C33 C 0.7694(7) -0.0238(7) -0.0281(4) 0.0334(19) Uani 1 d .
H33 H 0.7518 -0.0647 -0.0789 0.04 Uiso 1 calc R
C7 C 0.9260(7) 0.5111(7) 0.2430(4) 0.0309(18) Uani 1 d .
C36 C 0.5016(8) 0.2791(8) 0.0781(5) 0.037(2) Uani 1 d .
H36 H 0.4372 0.2971 0.0464 0.045 Uiso 1 calc R
C10 C 0.7822(8) 0.6659(8) 0.2114(5) 0.041(2) Uani 1 d .
C2 C 1.2126(8) 0.5605(7) 0.2368(5) 0.0343(19) Uani 1 d .
C21 C 1.0899(7) -0.0424(7) 0.3490(5) 0.0338(19) Uani 1 d .
C39 C 0.5765(8) 0.0195(8) -0.1404(4) 0.039(2) Uani 1 d .
H39A H 0.6306 -0.0313 -0.148 0.058 Uiso 1 calc R
H39B H 0.5923 0.0835 -0.1648 0.058 Uiso 1 calc R
H39C H 0.4898 -0.0302 -0.1615 0.058 Uiso 1 calc R
C6 C 1.1411(8) 0.3674(7) 0.1505(4) 0.0334(19) Uani 1 d .
C28 C 0.6268(7) 0.2999(7) 0.1997(5) 0.0317(18) Uani 1 d .
H28 H 0.6458 0.3308 0.2518 0.038 Uiso 1 calc R
C22 C 1.1538(8) -0.0146(8) 0.4228(5) 0.037(2) Uani 1 d .
C15 C 0.5746(8) 0.0406(8) 0.3761(5) 0.040(2) Uani 1 d .
C4 C 1.3069(9) 0.5192(8) 0.1421(6) 0.045(2) Uani 1 d .
C068 C 0.6583(10) 0.5512(9) 0.3888(5) 0.052(3) Uani 1 d .
C37 C 0.6023(8) 0.0757(7) -0.0583(4) 0.0329(19) Uani 1 d .
C11 C 0.7831(8) 0.5740(9) 0.1561(5) 0.040(2) Uani 1 d .
C40 C 0.4365(8) 0.1792(8) -0.0845(5) 0.041(2) Uani 1 d .
H40A H 0.4026 0.2345 -0.0556 0.062 Uiso 1 calc R
H40B H 0.3705 0.1042 -0.1129 0.062 Uiso 1 calc R
H40C H 0.4709 0.2174 -0.1185 0.062 Uiso 1 calc R
C20 C 1.0135(8) 0.0302(7) 0.3278(5) 0.038(2) Uani 1 d .
C25 C 0.9899(7) 0.3736(7) 0.3922(4) 0.0275(17) Uani 1 d .
H25A H 0.9323 0.4233 0.3938 0.033 Uiso 1 calc R
H25B H 1.0347 0.3809 0.4439 0.033 Uiso 1 calc R
C23 C 1.1396(7) 0.0748(9) 0.4734(5) 0.036(2) Uani 1 d .
C076 C 0.6376(11) 0.5525(11) 0.4626(6) 0.065(3) Uani 1 d .
H07A H 0.5749 0.5932 0.4691 0.097 Uiso 1 calc R
H07B H 0.7153 0.5959 0.502 0.097 Uiso 1 calc R
H07C H 0.6092 0.4692 0.4651 0.097 Uiso 1 calc R
C100 C 0.5778(10) 0.6062(12) 0.3415(7) 0.076(4) Uani 1 d .
H10A H 0.5972 0.6003 0.2944 0.115 Uiso 1 calc R
H10B H 0.5935 0.6914 0.3674 0.115 Uiso 1 calc R
H10C H 0.4905 0.5625 0.332 0.115 Uiso 1 calc R
C201 C 0.9234(14) 0.3239(10) 0.9572(7) 0.078(4) Uani 1 d .
H20A H 0.8367 0.3214 0.9542 0.094 Uiso 1 calc R
H20B H 0.9576 0.2989 1.0012 0.094 Uiso 1 calc R
C200 C 0.9974(13) 0.4504(10) 0.9651(7) 0.072(3) Uani 1 d .
H20C H 0.9625 0.4734 0.9204 0.087 Uiso 1 calc R
H20D H 1.0832 0.4506 0.9666 0.087 Uiso 1 calc R
C202 C 0.9268(13) 0.2332(13) 0.8852(7) 0.083(4) Uani 1 d .
H20E H 0.8785 0.1511 0.8811 0.125 Uiso 1 calc R
H20F H 1.0127 0.2353 0.8883 0.125 Uiso 1 calc R
H20G H 0.8913 0.257 0.8415 0.125 Uiso 1 calc R

loop_
_atom_site_aniso_label
_atom_site_aniso_U_11
_atom_site_aniso_U_22
_atom_site_aniso_U_33
_atom_site_aniso_U_23
_atom_site_aniso_U_13
_atom_site_aniso_U_12
Cu1 0.0283(6) 0.0237(5) 0.0244(5) 0.0078(4) -0.0042(4) 0.0016(4)
P1 0.0277(11) 0.0227(10) 0.0246(10) 0.0089(8) -0.0023(8) 0.0011(8)
P2 0.0308(11) 0.0230(10) 0.0248(10) 0.0094(8) -0.0035(9) 0.0026(9)
P3 0.0464(14) 0.0389(13) 0.0417(13) 0.0203(10) 0.0128(11) 0.0177(11)
F5 0.044(3) 0.022(2) 0.039(3) 0.004(2) 0.007(2) -0.008(2)
F11 0.040(3) 0.034(3) 0.033(3) 0.003(2) 0.003(2) -0.005(2)
F15 0.045(3) 0.032(3) 0.045(3) 0.004(2) 0.000(3) -0.006(2)
F6 0.036(3) 0.033(3) 0.033(2) 0.010(2) -0.005(2) 0.007(2)
F7 0.059(3) 0.037(3) 0.049(3) 0.019(2) 0.013(3) 0.026(3)
F10 0.050(3) 0.037(3) 0.025(2) 0.012(2) -0.002(2) 0.008(2)
F24 0.050(3) 0.042(3) 0.052(3) 0.013(2) 0.016(3) 0.008(3)
F16 0.067(4) 0.058(3) 0.026(3) 0.016(2) -0.001(2) 0.032(3)
F12 0.046(3) 0.057(3) 0.049(3) 0.018(3) 0.014(3) 0.007(3)
F1 0.046(3) 0.027(3) 0.036(3) 0.004(2) 0.004(2) -0.005(2)
F9 0.057(3) 0.062(4) 0.038(3) 0.028(3) -0.006(3) 0.019(3)
F4 0.061(4) 0.032(3) 0.055(3) 0.009(2) 0.030(3) 0.010(3)
F20 0.065(4) 0.033(3) 0.031(3) 0.012(2) -0.004(2) 0.018(3)
F18 0.047(3) 0.048(3) 0.062(4) 0.033(3) 0.001(3) 0.021(3)
F3 0.061(4) 0.043(3) 0.078(4) 0.016(3) 0.036(3) -0.002(3)
F19 0.066(4) 0.041(3) 0.054(3) 0.016(3) 0.015(3) 0.023(3)
F8 0.053(4) 0.058(4) 0.074(4) 0.036(3) 0.006(3) 0.030(3)
F2 0.052(3) 0.025(3) 0.078(4) 0.009(3) 0.022(3) -0.015(2)
F25 0.058(4) 0.035(3) 0.071(4) 0.018(3) 0.000(3) 0.002(3)
F13 0.034(3) 0.066(4) 0.061(4) 0.034(3) 0.007(3) 0.006(3)
F17 0.076(4) 0.064(4) 0.037(3) 0.021(3) -0.015(3) 0.032(3)
F14 0.035(3) 0.038(3) 0.077(4) 0.013(3) -0.007(3) -0.021(2)
F26 0.070(4) 0.059(4) 0.049(3) 0.026(3) 0.029(3) 0.026(3)
F22 0.113(5) 0.044(3) 0.079(4) 0.036(3) 0.044(4) 0.034(4)
F23 0.090(5) 0.077(5) 0.048(3) 0.026(3) 0.020(3) 0.030(4)
C17 0.048(5) 0.040(5) 0.026(4) 0.020(4) 0.009(4) 0.019(4)
N1 0.024(3) 0.025(3) 0.022(3) 0.010(3) 0.000(3) 0.002(3)
F21 0.054(4) 0.096(5) 0.089(5) 0.056(4) 0.014(4) 0.036(4)
O100 0.053(4) 0.055(5) 0.051(4) -0.002(3) 0.018(4) -0.001(4)
C32 0.032(5) 0.036(5) 0.046(5) 0.006(4) 0.007(4) 0.004(4)
C9 0.037(5) 0.035(5) 0.035(5) 0.016(4) 0.007(4) 0.011(4)
C13 0.029(4) 0.023(4) 0.030(4) 0.016(3) 0.002(3) -0.004(3)
C5 0.024(4) 0.039(5) 0.028(4) 0.010(4) 0.003(3) 0.002(4)
N2 0.025(4) 0.026(3) 0.028(3) 0.007(3) 0.001(3) 0.003(3)
C34 0.032(4) 0.025(4) 0.026(4) 0.008(3) 0.007(3) -0.002(3)
C27 0.030(4) 0.021(4) 0.030(4) 0.006(3) 0.005(3) 0.003(3)
C19 0.027(4) 0.028(4) 0.024(4) 0.013(3) 0.000(3) 0.005(3)
C3 0.032(5) 0.033(5) 0.040(5) 0.008(4) 0.005(4) -0.007(4)
C8 0.031(5) 0.030(4) 0.034(4) 0.019(4) -0.001(4) 0.002(4)
C35 0.018(4) 0.024(4) 0.025(4) 0.008(3) 0.000(3) -0.002(3)
C29 0.029(4) 0.024(4) 0.045(5) 0.013(4) 0.011(4) 0.008(3)
C18 0.030(5) 0.030(4) 0.031(4) 0.014(3) -0.003(4) 0.002(4)
C38 0.023(4) 0.029(4) 0.029(4) 0.013(3) -0.004(3) -0.005(3)
C24 0.036(5) 0.031(4) 0.032(4) 0.011(4) 0.007(4) 0.010(4)
C30 0.027(4) 0.020(4) 0.028(4) 0.011(3) 0.006(3) -0.006(3)
C31 0.023(4) 0.017(3) 0.025(4) 0.006(3) -0.003(3) -0.002(3)
C1 0.027(4) 0.030(4) 0.032(4) 0.015(3) -0.001(3) 0.004(3)
C16 0.033(5) 0.040(5) 0.041(5) 0.030(4) 0.005(4) 0.010(4)
C12 0.022(4) 0.033(4) 0.034(4) 0.015(4) -0.003(3) 0.004(3)
C26 0.029(4) 0.024(4) 0.028(4) 0.004(3) -0.004(3) -0.002(3)
C14 0.035(5) 0.041(5) 0.028(4) 0.016(4) 0.000(4) 0.015(4)
C33 0.032(5) 0.037(5) 0.020(4) 0.002(3) 0.003(3) -0.001(4)
C7 0.027(4) 0.036(4) 0.028(4) 0.014(3) 0.002(3) 0.006(4)
C36 0.030(5) 0.036(5) 0.032(4) 0.014(4) -0.006(4) -0.005(4)
C10 0.036(5) 0.036(5) 0.053(6) 0.026(4) 0.003(4) 0.011(4)
C2 0.040(5) 0.025(4) 0.037(5) 0.011(4) 0.005(4) 0.012(4)
C21 0.024(4) 0.030(4) 0.038(5) 0.014(4) -0.005(4) 0.000(3)
C39 0.035(5) 0.039(5) 0.031(4) 0.012(4) -0.004(4) 0.003(4)
C6 0.043(5) 0.024(4) 0.033(4) 0.011(3) 0.010(4) 0.006(4)
C28 0.029(4) 0.030(4) 0.031(4) 0.002(3) 0.009(4) 0.003(4)
C22 0.029(4) 0.033(5) 0.046(5) 0.022(4) -0.001(4) 0.002(4)
C15 0.025(5) 0.034(5) 0.050(5) 0.022(4) -0.002(4) -0.010(4)
C4 0.056(6) 0.033(5) 0.065(6) 0.032(5) 0.038(5) 0.016(4)
C068 0.049(6) 0.042(6) 0.042(5) -0.005(4) 0.005(5) -0.007(5)
C37 0.032(5) 0.027(4) 0.030(4) 0.007(3) 0.005(4) -0.004(4)
C11 0.036(5) 0.052(6) 0.030(4) 0.025(4) -0.003(4) 0.010(4)
C40 0.036(5) 0.040(5) 0.036(5) 0.017(4) -0.010(4) 0.005(4)
C20 0.046(5) 0.028(4) 0.037(5) 0.023(4) 0.000(4) 0.007(4)
C25 0.023(4) 0.025(4) 0.030(4) 0.012(3) 0.001(3) 0.003(3)
C23 0.017(4) 0.054(6) 0.035(5) 0.023(4) -0.005(3) 0.012(4)
C076 0.074(8) 0.077(8) 0.049(6) 0.017(6) 0.024(6) 0.027(7)
C100 0.042(7) 0.081(9) 0.079(8) 0.029(7) -0.006(6) -0.014(6)
C201 0.133(12) 0.043(6) 0.060(7) 0.017(5) 0.011(8) 0.041(7)
C200 0.103(10) 0.057(7) 0.067(8) 0.028(6) 0.031(7) 0.028(7)
C202 0.090(10) 0.095(11) 0.073(9) 0.038(8) 0.026(8) 0.027(8)

loop_
_atom_type_symbol
_atom_type_description
_atom_type_scat_dispersion_real
_atom_type_scat_dispersion_imag
_atom_type_scat_source
C C 0.0033 0.0016 'International Tables Vol C Tables 4.2.6.8 and 6.1.1.4'
H H 0 0 'International Tables Vol C Tables 4.2.6.8 and 6.1.1.4'
N N 0.0061 0.0033 'International Tables Vol C Tables 4.2.6.8 and 6.1.1.4'
F F 0.0171 0.0103 'International Tables Vol C Tables 4.2.6.8 and 6.1.1.4'
P P 0.1023 0.0942 'International Tables Vol C Tables 4.2.6.8 and 6.1.1.4'
Cu Cu 0.3201 1.2651 'International Tables Vol C Tables 4.2.6.8 and 6.1.1.4'
O O 0.0106 0.006 'International Tables Vol C Tables 4.2.6.8 and 6.1.1.4'

loop_
_geom_angle_atom_site_label_1
_geom_angle_atom_site_label_2
_geom_angle_atom_site_label_3
_geom_angle
_geom_angle_site_symmetry_1
_geom_angle_site_symmetry_3
N2 Cu1 N1 81.8(3) . .
N2 Cu1 P2 120.36(19) . .
N1 Cu1 P2 139.43(19) . .
N2 Cu1 P1 106.4(2) . .
N1 Cu1 P1 116.14(19) . .
P2 Cu1 P1 91.20(8) . .
C1 P1 C26 104.7(4) . .
C1 P1 C7 98.7(4) . .
C26 P1 C7 108.2(4) . .
C1 P1 Cu1 131.5(3) . .
C26 P1 Cu1 103.4(3) . .
C7 P1 Cu1 108.8(3) . .
C25 P2 C19 106.2(4) . .
C25 P2 C13 105.1(4) . .
C19 P2 C13 102.1(4) . .
C25 P2 Cu1 102.8(3) . .
C19 P2 Cu1 119.6(3) . .
C13 P2 Cu1 119.7(3) . .
F22 P3 F23 89.7(3) . .
F22 P3 F25 179.7(4) . .
F23 P3 F25 90.3(3) . .
F22 P3 F21 91.0(4) . .
F23 P3 F21 91.0(4) . .
F25 P3 F21 89.4(3) . .
F22 P3 F26 90.9(3) . .
F23 P3 F26 177.7(4) . .
F25 P3 F26 89.0(3) . .
F21 P3 F26 91.2(3) . .
F22 P3 F24 90.5(3) . .
F23 P3 F24 89.4(3) . .
F25 P3 F24 89.2(3) . .
F21 P3 F24 178.5(3) . .
F26 P3 F24 88.4(3) . .
F12 C17 C18 122.0(8) . .
F12 C17 C16 119.3(8) . .
C18 C17 C16 118.7(8) . .
C27 N1 C30 117.6(6) . .
C27 N1 Cu1 130.8(5) . .
C30 N1 Cu1 110.6(5) . .
C36 C32 C28 118.1(8) . .
C36 C32 H32 120.9 . .
C28 C32 H32 120.9 . .
F7 C9 C8 120.6(7) . .
F7 C9 C10 120.0(7) . .
C8 C9 C10 119.4(8) . .
C18 C13 C14 114.8(7) . .
C18 C13 P2 128.9(6) . .
C14 C13 P2 116.1(6) . .
F4 C5 C6 122.2(7) . .
F4 C5 C4 120.6(7) . .
C6 C5 C4 117.1(8) . .
C28 N2 C31 119.4(7) . .
C28 N2 Cu1 129.5(5) . .
C31 N2 Cu1 110.3(5) . .
C33 C34 C30 117.4(7) . .
C33 C34 C37 123.1(7) . .
C30 C34 C37 119.5(7) . .
N1 C27 C29 123.3(8) . .
N1 C27 H27 118.3 . .
C29 C27 H27 118.3 . .
C20 C19 C24 116.0(7) . .
C20 C19 P2 118.6(6) . .
C24 C19 P2 125.2(6) . .
C4 C3 F2 120.3(8) . .
C4 C3 C2 120.5(8) . .
F2 C3 C2 119.2(8) . .
F6 C8 C7 120.9(7) . .
F6 C8 C9 116.3(7) . .
C7 C8 C9 122.8(7) . .
C36 C35 C31 115.9(7) . .
C36 C35 C38 124.5(7) . .
C31 C35 C38 119.5(7) . .
C33 C29 C27 119.4(8) . .
C33 C29 H29 120.3 . .
C27 C29 H29 120.3 . .
F11 C18 C17 115.9(8) . .
F11 C18 C13 119.3(7) . .
C17 C18 C13 124.8(8) . .
C37 C38 C35 121.1(7) . .
C37 C38 C40 121.4(7) . .
C35 C38 C40 117.5(8) . .
F16 C24 C23 118.9(7) . .
F16 C24 C19 118.7(7) . .
C23 C24 C19 122.4(8) . .
N1 C30 C31 116.8(7) . .
N1 C30 C34 122.5(7) . .
C31 C30 C34 120.6(7) . .
N2 C31 C30 118.2(7) . .
N2 C31 C35 122.1(7) . .
C30 C31 C35 119.7(7) . .
C6 C1 C2 114.7(7) . .
C6 C1 P1 121.8(6) . .
C2 C1 P1 123.4(6) . .
F13 C16 C15 122.7(8) . .
F13 C16 C17 118.9(8) . .
C15 C16 C17 118.3(8) . .
F10 C12 C11 117.9(7) . .
F10 C12 C7 118.9(7) . .
C11 C12 C7 123.2(8) . .
C25 C26 P1 109.6(5) . .
C25 C26 H26A 109.8 . .
P1 C26 H26A 109.8 . .
C25 C26 H26B 109.8 . .
P1 C26 H26B 109.8 . .
H26A C26 H26B 108.2 . .
F15 C14 C15 121.6(8) . .
F15 C14 C13 118.1(7) . .
C15 C14 C13 120.2(8) . .
C29 C33 C34 119.7(7) . .
C29 C33 H33 120.1 . .
C34 C33 H33 120.1 . .
C8 C7 C12 115.3(7) . .
C8 C7 P1 128.6(6) . .
C12 C7 P1 116.0(6) . .
C32 C36 C35 121.9(8) . .
C32 C36 H36 119 . .
C35 C36 H36 119 . .
F8 C10 C11 121.9(8) . .
F8 C10 C9 118.7(8) . .
C11 C10 C9 119.3(8) . .
F1 C2 C3 119.6(7) . .
F1 C2 C1 118.5(7) . .
C3 C2 C1 121.8(8) . .
F19 C21 C22 121.6(7) . .
F19 C21 C20 120.5(7) . .
C22 C21 C20 117.8(8) . .
C37 C39 H39A 109.5 . .
C37 C39 H39B 109.5 . .
H39A C39 H39B 109.5 . .
C37 C39 H39C 109.5 . .
H39A C39 H39C 109.5 . .
H39B C39 H39C 109.5 . .
F5 C6 C1 119.7(7) . .
F5 C6 C5 115.4(7) . .
C1 C6 C5 124.9(8) . .
N2 C28 C32 122.4(8) . .
N2 C28 H28 118.8 . .
C32 C28 H28 118.8 . .
F18 C22 C23 120.5(8) . .
F18 C22 C21 118.8(8) . .
C23 C22 C21 120.7(8) . .
C16 C15 F14 119.5(8) . .
C16 C15 C14 123.2(8) . .
F14 C15 C14 117.3(9) . .
F3 C4 C3 121.0(8) . .
F3 C4 C5 118.0(8) . .
C3 C4 C5 120.9(8) . .
O100 C068 C076 122.4(11) . .
O100 C068 C100 122.0(10) . .
C076 C068 C100 115.5(10) . .
C38 C37 C34 119.5(7) . .
C38 C37 C39 121.7(8) . .
C34 C37 C39 118.8(7) . .
F9 C11 C10 118.8(8) . .
F9 C11 C12 121.1(8) . .
C10 C11 C12 119.9(8) . .
C38 C40 H40A 109.5 . .
C38 C40 H40B 109.5 . .
H40A C40 H40B 109.5 . .
C38 C40 H40C 109.5 . .
H40A C40 H40C 109.5 . .
H40B C40 H40C 109.5 . .
F20 C20 C19 122.3(7) . .
F20 C20 C21 115.0(7) . .
C19 C20 C21 122.4(7) . .
C26 C25 P2 111.1(5) . .
C26 C25 H25A 109.4 . .
P2 C25 H25A 109.4 . .
C26 C25 H25B 109.4 . .
P2 C25 H25B 109.4 . .
H25A C25 H25B 108 . .
C22 C23 F17 119.9(7) . .
C22 C23 C24 120.7(8) . .
F17 C23 C24 119.5(8) . .
C068 C076 H07A 109.5 . .
C068 C076 H07B 109.5 . .
H07A C076 H07B 109.5 . .
C068 C076 H07C 109.5 . .
H07A C076 H07C 109.5 . .
H07B C076 H07C 109.5 . .
C068 C100 H10A 109.5 . .
C068 C100 H10B 109.5 . .
H10A C100 H10B 109.5 . .
C068 C100 H10C 109.5 . .
H10A C100 H10C 109.5 . .
H10B C100 H10C 109.5 . .
C200 C201 C202 110.6(11) . .
C200 C201 H20A 109.5 . .
C202 C201 H20A 109.5 . .
C200 C201 H20B 109.5 . .
C202 C201 H20B 109.5 . .
H20A C201 H20B 108.1 . .
C201 C200 C200 115.9(13) . 2_767
C201 C200 H20C 108.3 . .
C200 C200 H20C 108.3 2_767 .
C201 C200 H20D 108.3 . .
C200 C200 H20D 108.3 2_767 .
H20C C200 H20D 107.4 . .
C201 C202 H20E 109.5 . .
C201 C202 H20F 109.5 . .
H20E C202 H20F 109.5 . .
C201 C202 H20G 109.5 . .
H20E C202 H20G 109.5 . .
H20F C202 H20G 109.5 . .

loop_
_geom_bond_atom_site_label_1
_geom_bond_atom_site_label_2
_geom_bond_distance
_geom_bond_site_symmetry_2
Cu1 N2 2.049(7) .
Cu1 N1 2.058(6) .
Cu1 P2 2.235(3) .
Cu1 P1 2.298(3) .
P1 C1 1.838(9) .
P1 C26 1.849(8) .
P1 C7 1.858(8) .
P2 C25 1.849(8) .
P2 C19 1.851(8) .
P2 C13 1.860(8) .
P3 F22 1.594(6) .
P3 F23 1.597(7) .
P3 F25 1.613(6) .
P3 F21 1.614(7) .
P3 F26 1.618(6) .
P3 F24 1.621(6) .
F5 C6 1.365(9) .
F11 C18 1.360(9) .
F15 C14 1.335(10) .
F6 C8 1.362(9) .
F7 C9 1.342(10) .
F10 C12 1.358(9) .
F16 C24 1.355(9) .
F12 C17 1.331(10) .
F1 C2 1.337(9) .
F9 C11 1.357(9) .
F4 C5 1.327(9) .
F20 C20 1.348(9) .
F18 C22 1.343(10) .
F3 C4 1.346(10) .
F19 C21 1.315(10) .
F8 C10 1.332(10) .
F2 C3 1.354(9) .
F13 C16 1.327(10) .
F17 C23 1.378(9) .
F14 C15 1.368(9) .
C17 C18 1.367(12) .
C17 C16 1.423(12) .
N1 C27 1.315(10) .
N1 C30 1.385(10) .
O100 C068 1.205(12) .
C32 C36 1.377(12) .
C32 C28 1.413(12) .
C32 H32 0.95 .
C9 C8 1.389(11) .
C9 C10 1.401(12) .
C13 C18 1.384(12) .
C13 C14 1.435(11) .
C5 C6 1.380(11) .
C5 C4 1.401(12) .
N2 C28 1.322(10) .
N2 C31 1.381(10) .
C34 C33 1.396(12) .
C34 C30 1.417(11) .
C34 C37 1.468(12) .
C27 C29 1.407(11) .
C27 H27 0.95 .
C19 C20 1.379(12) .
C19 C24 1.390(11) .
C3 C4 1.350(13) .
C3 C2 1.373(12) .
C8 C7 1.379(12) .
C35 C36 1.405(12) .
C35 C31 1.424(10) .
C35 C38 1.452(11) .
C29 C33 1.375(11) .
C29 H29 0.95 .
C38 C37 1.369(12) .
C38 C40 1.529(11) .
C24 C23 1.378(11) .
C30 C31 1.413(11) .
C1 C6 1.379(12) .
C1 C2 1.421(11) .
C16 C15 1.337(13) .
C12 C11 1.380(12) .
C12 C7 1.399(11) .
C26 C25 1.567(11) .
C26 H26A 0.99 .
C26 H26B 0.99 .
C14 C15 1.385(12) .
C33 H33 0.95 .
C36 H36 0.95 .
C10 C11 1.358(13) .
C21 C22 1.378(12) .
C21 C20 1.428(12) .
C39 C37 1.514(11) .
C39 H39A 0.98 .
C39 H39B 0.98 .
C39 H39C 0.98 .
C28 H28 0.95 .
C22 C23 1.350(13) .
C068 C076 1.499(14) .
C068 C100 1.511(16) .
C40 H40A 0.98 .
C40 H40B 0.98 .
C40 H40C 0.98 .
C25 H25A 0.99 .
C25 H25B 0.99 .
C076 H07A 0.98 .
C076 H07B 0.98 .
C076 H07C 0.98 .
C100 H10A 0.98 .
C100 H10B 0.98 .
C100 H10C 0.98 .
C201 C200 1.499(17) .
C201 C202 1.581(17) .
C201 H20A 0.99 .
C201 H20B 0.99 .
C200 C200 1.57(2) 2_767
C200 H20C 0.99 .
C200 H20D 0.99 .
C202 H20E 0.98 .
C202 H20F 0.98 .
C202 H20G 0.98 .
